data_7028340
loop_
_publ_author_name
'Mikata, Yuji'
'Nodomi, Yuki'
'Kizu, Asako'
'Konno, Hideo'

_publ_section_title
;
 Quinoline-attached triazacyclononane (TACN) derivatives as fluorescent
 zinc sensors.
;
_journal_issue 4
_journal_name_full 'Dalton transactions (Cambridge, England : 2003)'
_journal_page_first 1684
_journal_page_last 1690
_journal_paper_doi 10.1039/c3dt52107a
_journal_volume 43
_journal_year 2014
_chemical_formula_moiety 'C37 H40 Cl2 N6 O9 Zn'
_chemical_formula_sum 'C37 H40 Cl2 N6 O9 Zn'
_chemical_formula_weight 849.04
_space_group_IT_number 61
_symmetry_cell_setting orthorhombic
_symmetry_Int_Tables_number 61
_symmetry_space_group_name_Hall '-P 2ac 2ab'
_symmetry_space_group_name_H-M 'P b c a'
_atom_sites_solution_hydrogens geom
_atom_sites_solution_primary direct
_atom_sites_solution_secondary difmap
_cell_angle_alpha 90.0000
_cell_angle_beta 90.0000
_cell_angle_gamma 90.0000
_cell_formula_units_Z 8
_cell_length_a 17.721(3)
_cell_length_b 19.269(3)
_cell_length_c 21.462(3)
_cell_measurement_reflns_used 14933
_cell_measurement_temperature 123
_cell_measurement_theta_max 27.48
_cell_measurement_theta_min 3.06
_cell_volume 7329(2)
_computing_cell_refinement CrystalClear
_computing_data_collection 'CrystalClear (Rigaku/MSC Inc., 2006)'
_computing_data_reduction CrystalClear
_computing_molecular_graphics 'CrystalStructure 4.0'
_computing_publication_material 'CrystalStructure 4.0 (Rigaku, 2010)'
_computing_structure_refinement 'SHELXL97 (Sheldrick, 2008)'
_computing_structure_solution 'SIR92 (Altomare, et al., 1994)'
_diffrn_ambient_temperature 123
_diffrn_detector_area_resol_mean 7.314
_diffrn_measured_fraction_theta_full 0.998
_diffrn_measured_fraction_theta_max 0.998
_diffrn_measurement_device_type 'Rigaku Mercury70'
_diffrn_measurement_method \w
_diffrn_radiation_type 'Mo K\a'
_diffrn_radiation_wavelength 0.71070
_diffrn_reflns_av_R_equivalents 0.0456
_diffrn_reflns_limit_h_max 21
_diffrn_reflns_limit_h_min -22
_diffrn_reflns_limit_k_max 24
_diffrn_reflns_limit_k_min -24
_diffrn_reflns_limit_l_max 26
_diffrn_reflns_limit_l_min -27
_diffrn_reflns_number 54863
_diffrn_reflns_theta_full 27.49
_diffrn_reflns_theta_max 27.48
_diffrn_standards_number 0
_exptl_absorpt_coefficient_mu 0.882
_exptl_absorpt_correction_T_max 0.916
_exptl_absorpt_correction_T_min 0.715
_exptl_absorpt_correction_type multi-scan
_exptl_absorpt_process_details 'REQAB (Rigaku, 1998)'
_exptl_crystal_colour colorless
_exptl_crystal_density_diffrn 1.539
_exptl_crystal_density_method 'not measured'
_exptl_crystal_description unknown
_exptl_crystal_F_000 3520.00
_exptl_crystal_size_max 0.400
_exptl_crystal_size_mid 0.200
_exptl_crystal_size_min 0.100
_refine_diff_density_max 0.620
_refine_diff_density_min -0.630
_refine_ls_extinction_method none
_refine_ls_goodness_of_fit_ref 1.169
_refine_ls_hydrogen_treatment refxyz
_refine_ls_number_parameters 649
_refine_ls_number_reflns 8393
_refine_ls_number_restraints 0
_refine_ls_R_factor_gt 0.0596
_refine_ls_shift/su_max 0.001
_refine_ls_structure_factor_coef Fsqd
_refine_ls_weighting_details 'w = 1/[\s^2^(Fo^2^)+(0.0511P)^2^+9.7916P] where P=(Fo^2^+2Fc^2^)/3'
_refine_ls_weighting_scheme calc
_refine_ls_wR_factor_ref 0.1410
_reflns_number_gt 7201
_reflns_number_total 8393
_reflns_threshold_expression F^2^>2.0\s(F^2^)
_cod_data_source_file c3dt52107a.txt
_cod_data_source_block 1-isoTQTACN-ZnClO4-111122
_cod_original_cell_volume 7328.3(19)
_cod_database_code 7028340

loop_
_symmetry_equiv_pos_site_id
_symmetry_equiv_pos_as_xyz
1 +X,+Y,+Z
2 1/2-X,1/2+Y,+Z
3 +X,1/2-Y,1/2+Z
4 1/2-X,-Y,1/2+Z
5 -X,-Y,-Z
6 1/2+X,1/2-Y,-Z
7 -X,1/2+Y,1/2-Z
8 1/2+X,+Y,1/2-Z

loop_
_atom_site_label
_atom_site_type_symbol
_atom_site_fract_x
_atom_site_fract_y
_atom_site_fract_z
_atom_site_U_iso_or_equiv
_atom_site_adp_type
_atom_site_occupancy
_atom_site_symmetry_multiplicity
_atom_site_calc_flag
Zn1 Zn 0.901836(19) 0.011594(17) 0.727354(15) 0.02519(11) Uani 1.0 8 d
Cl1 Cl 1.13141(5) 0.18072(4) 0.87988(4) 0.03524(18) Uani 1.0 8 d
Cl2 Cl 1.13280(6) -0.10583(5) 0.58424(5) 0.0513(3) Uani 1.0 8 d
O1 O 1.09712(14) 0.11441(12) 0.86989(12) 0.0421(6) Uani 1.0 8 d
O2 O 1.18917(15) 0.19201(13) 0.83420(12) 0.0468(7) Uani 1.0 8 d
O3 O 1.1666(3) 0.17995(19) 0.93979(14) 0.0803(12) Uani 1.0 8 d
O4 O 1.0770(2) 0.23381(17) 0.8758(3) 0.0937(14) Uani 1.0 8 d
O5 O 1.07629(19) -0.15485(16) 0.56523(17) 0.0684(9) Uani 1.0 8 d
O6 O 1.17698(18) -0.0848(3) 0.53265(14) 0.0784(11) Uani 1.0 8 d
O7 O 1.0992(2) -0.04724(18) 0.6137(3) 0.1031(17) Uani 1.0 8 d
O8 O 1.1806(3) -0.13773(19) 0.62931(16) 0.0911(13) Uani 1.0 8 d
O9 O 1.1733(3) 0.0530(2) 1.06938(19) 0.0438(10) Uani 0.6000 8 d
O10 O 1.0739(5) 0.0532(4) 0.9975(4) 0.058(2) Uani 0.4000 8 d
N1 N 0.90111(14) -0.09489(12) 0.68974(12) 0.0277(6) Uani 1.0 8 d
N2 N 0.86393(15) 0.03284(13) 0.63100(12) 0.0305(6) Uani 1.0 8 d
N3 N 0.78244(15) -0.01179(13) 0.73793(12) 0.0291(6) Uani 1.0 8 d
N4 N 0.97149(14) -0.04541(12) 0.79113(11) 0.0268(5) Uani 1.0 8 d
N5 N 0.98665(15) 0.07819(14) 0.69157(12) 0.0311(6) Uani 1.0 8 d
N6 N 0.86510(14) 0.08629(13) 0.79617(12) 0.0279(6) Uani 1.0 8 d
C1 C 0.8873(2) -0.09451(17) 0.62171(15) 0.0330(7) Uani 1.0 8 d
C2 C 0.9021(2) -0.02264(17) 0.59458(15) 0.0331(7) Uani 1.0 8 d
C3 C 0.78040(19) 0.02892(18) 0.62745(16) 0.0356(7) Uani 1.0 8 d
C4 C 0.74546(19) 0.03529(17) 0.69242(16) 0.0345(7) Uani 1.0 8 d
C5 C 0.76715(19) -0.08608(16) 0.72423(17) 0.0332(7) Uani 1.0 8 d
C6 C 0.83940(19) -0.12847(16) 0.72602(16) 0.0324(7) Uani 1.0 8 d
C7 C 0.97410(18) -0.12669(16) 0.70530(15) 0.0303(7) Uani 1.0 8 d
C8 C 1.00209(17) -0.10257(14) 0.76807(13) 0.0260(6) Uani 1.0 8 d
C9 C 0.99295(18) -0.02271(16) 0.84858(14) 0.0303(7) Uani 1.0 8 d
C10 C 1.04488(18) -0.05626(17) 0.88401(14) 0.0314(7) Uani 1.0 8 d
C11 C 1.13681(18) -0.15323(16) 0.89334(15) 0.0300(7) Uani 1.0 8 d
C12 C 1.17144(18) -0.20900(17) 0.86753(16) 0.0345(7) Uani 1.0 8 d
C13 C 1.15193(18) -0.23130(16) 0.80745(16) 0.0330(7) Uani 1.0 8 d
C14 C 1.09655(17) -0.19821(16) 0.77446(16) 0.0295(7) Uani 1.0 8 d
C15 C 1.05935(16) -0.13985(15) 0.80025(14) 0.0257(6) Uani 1.0 8 d
C16 C 1.08061(17) -0.11620(15) 0.86062(14) 0.0288(7) Uani 1.0 8 d
C17 C 0.8931(2) 0.10109(17) 0.61293(15) 0.0345(7) Uani 1.0 8 d
C18 C 0.96736(19) 0.11732(16) 0.64335(14) 0.0321(7) Uani 1.0 8 d
C19 C 1.05232(19) 0.09234(19) 0.72316(16) 0.0354(7) Uani 1.0 8 d
C20 C 1.0968(2) 0.1476(2) 0.70872(17) 0.0406(8) Uani 1.0 8 d
C21 C 1.1216(3) 0.2495(2) 0.6406(3) 0.0503(10) Uani 1.0 8 d
C22 C 1.1022(3) 0.2881(2) 0.5909(3) 0.0597(13) Uani 1.0 8 d
C23 C 1.0388(3) 0.2713(2) 0.5555(3) 0.0575(12) Uani 1.0 8 d
C24 C 0.9934(3) 0.21537(19) 0.57033(19) 0.0476(10) Uani 1.0 8 d
C25 C 1.0120(2) 0.17428(17) 0.62313(16) 0.0378(8) Uani 1.0 8 d
C26 C 1.0772(2) 0.19070(17) 0.65816(16) 0.0395(8) Uani 1.0 8 d
C27 C 0.76056(18) 0.00650(16) 0.80180(15) 0.0309(7) Uani 1.0 8 d
C28 C 0.80204(17) 0.06974(15) 0.82542(14) 0.0286(6) Uani 1.0 8 d
C29 C 0.90698(18) 0.14164(15) 0.81749(15) 0.0304(7) Uani 1.0 8 d
C30 C 0.88605(19) 0.18073(16) 0.86715(15) 0.0318(7) Uani 1.0 8 d
C31 C 0.7932(2) 0.20349(17) 0.95131(15) 0.0357(7) Uani 1.0 8 d
C32 C 0.7277(2) 0.18554(18) 0.98090(15) 0.0382(8) Uani 1.0 8 d
C33 C 0.6855(2) 0.12778(19) 0.96094(16) 0.0389(8) Uani 1.0 8 d
C34 C 0.70850(19) 0.08887(17) 0.91052(15) 0.0335(7) Uani 1.0 8 d
C35 C 0.77522(18) 0.10700(15) 0.87831(14) 0.0296(7) Uani 1.0 8 d
C36 C 0.81879(18) 0.16478(15) 0.89948(14) 0.0302(7) Uani 1.0 8 d
C37 C 1.1416(3) 0.0213(3) 1.0189(2) 0.0557(11) Uani 1.0 8 d
H1 H 0.837(2) -0.1078(18) 0.6130(16) 0.030(9) Uiso 1.0 8 d
H2 H 0.920(2) -0.1282(19) 0.5983(16) 0.033(9) Uiso 1.0 8 d
H3 H 0.882(2) -0.0237(19) 0.5536(18) 0.036(10) Uiso 1.0 8 d
H4 H 0.957(3) -0.010(3) 0.598(2) 0.054(12) Uiso 1.0 8 d
H5 H 0.7657(17) -0.0167(16) 0.6076(14) 0.019(8) Uiso 1.0 8 d
H6 H 0.761(2) 0.0661(19) 0.6012(16) 0.034(10) Uiso 1.0 8 d
H7 H 0.7516(17) 0.0832(17) 0.7099(14) 0.020(8) Uiso 1.0 8 d
H8 H 0.692(3) 0.0244(19) 0.6887(17) 0.036(10) Uiso 1.0 8 d
H9 H 0.7428(19) -0.0896(17) 0.6816(16) 0.028(9) Uiso 1.0 8 d
H10 H 0.733(2) -0.1054(19) 0.7526(18) 0.039(10) Uiso 1.0 8 d
H11 H 0.8564(18) -0.1311(17) 0.7705(15) 0.022(8) Uiso 1.0 8 d
H12 H 0.831(2) -0.175(2) 0.7089(17) 0.036(10) Uiso 1.0 8 d
H13 H 1.012(2) -0.1127(18) 0.6747(17) 0.033(9) Uiso 1.0 8 d
H14 H 0.972(2) -0.178(2) 0.7042(16) 0.035(10) Uiso 1.0 8 d
H15 H 0.969(3) 0.019(2) 0.8624(18) 0.045(11) Uiso 1.0 8 d
H16 H 1.059(2) -0.0398(19) 0.9264(17) 0.037(10) Uiso 1.0 8 d
H17 H 1.152(2) -0.1379(19) 0.9332(17) 0.034(9) Uiso 1.0 8 d
H18 H 1.210(2) -0.2334(19) 0.8903(17) 0.037(10) Uiso 1.0 8 d
H19 H 1.1758(19) -0.271(2) 0.7877(16) 0.035(10) Uiso 1.0 8 d
H20 H 1.085(2) -0.212(2) 0.7339(19) 0.045(11) Uiso 1.0 8 d
H21 H 0.857(2) 0.1365(19) 0.6255(16) 0.034(9) Uiso 1.0 8 d
H22 H 0.896(2) 0.106(2) 0.5698(19) 0.041(11) Uiso 1.0 8 d
H23 H 1.064(3) 0.062(2) 0.7560(18) 0.042(11) Uiso 1.0 8 d
H24 H 1.141(3) 0.156(3) 0.737(3) 0.070(15) Uiso 1.0 8 d
H25 H 1.165(3) 0.258(3) 0.6637(19) 0.047(12) Uiso 1.0 8 d
H26 H 1.134(3) 0.327(3) 0.581(2) 0.066(14) Uiso 1.0 8 d
H27 H 1.022(3) 0.295(3) 0.518(3) 0.066(14) Uiso 1.0 8 d
H28 H 0.948(3) 0.2022(19) 0.5449(17) 0.040(11) Uiso 1.0 8 d
H29 H 0.707(2) 0.0123(17) 0.8047(16) 0.026(9) Uiso 1.0 8 d
H30 H 0.774(2) -0.0347(19) 0.8302(16) 0.035(10) Uiso 1.0 8 d
H31 H 0.9561(19) 0.1505(17) 0.7952(15) 0.027(9) Uiso 1.0 8 d
H32 H 0.919(2) 0.218(2) 0.8807(17) 0.038(10) Uiso 1.0 8 d
H33 H 0.822(2) 0.243(2) 0.9655(17) 0.040(10) Uiso 1.0 8 d
H34 H 0.706(3) 0.215(2) 1.0170(18) 0.050(11) Uiso 1.0 8 d
H35 H 0.638(3) 0.115(2) 0.9812(19) 0.046(11) Uiso 1.0 8 d
H36 H 0.675(2) 0.050(2) 0.8982(16) 0.035(10) Uiso 1.0 8 d

loop_
_atom_site_aniso_label
_atom_site_aniso_U_11
_atom_site_aniso_U_22
_atom_site_aniso_U_33
_atom_site_aniso_U_12
_atom_site_aniso_U_13
_atom_site_aniso_U_23
Zn1 0.02777(19) 0.02196(17) 0.02585(19) 0.00204(13) -0.00350(13) -0.00107(12)
Cl1 0.0417(5) 0.0248(4) 0.0392(4) -0.0016(3) 0.0034(4) -0.0032(3)
Cl2 0.0586(6) 0.0388(5) 0.0565(6) -0.0051(4) 0.0147(5) -0.0019(4)
O1 0.0466(15) 0.0335(13) 0.0463(14) -0.0142(11) 0.0008(12) -0.0023(11)
O2 0.0454(15) 0.0459(15) 0.0492(15) -0.0134(12) 0.0119(12) -0.0077(12)
O3 0.121(3) 0.079(3) 0.0400(16) -0.041(3) -0.0173(18) -0.0095(16)
O4 0.071(3) 0.0438(18) 0.167(4) 0.0283(16) 0.045(3) 0.031(3)
O5 0.068(2) 0.0549(19) 0.083(3) -0.0143(16) 0.0072(18) -0.0167(17)
O6 0.060(2) 0.129(4) 0.0464(18) -0.018(2) 0.0078(15) 0.0177(19)
O7 0.066(3) 0.048(2) 0.195(5) -0.0165(17) 0.055(3) -0.037(3)
O8 0.149(4) 0.068(3) 0.057(2) -0.013(3) -0.038(3) 0.0047(17)
O9 0.052(3) 0.042(3) 0.037(3) 0.0076(19) -0.0054(19) -0.0023(18)
O10 0.090(6) 0.038(4) 0.047(4) -0.006(4) 0.013(4) -0.008(3)
N1 0.0303(14) 0.0223(12) 0.0305(13) 0.0038(10) -0.0061(11) -0.0028(10)
N2 0.0345(14) 0.0255(12) 0.0317(14) 0.0059(11) -0.0056(11) -0.0013(11)
N3 0.0303(14) 0.0236(12) 0.0333(14) 0.0006(10) -0.0048(11) -0.0026(10)
N4 0.0283(13) 0.0240(12) 0.0281(13) 0.0041(10) -0.0049(10) -0.0002(10)
N5 0.0337(14) 0.0334(14) 0.0262(13) -0.0015(11) 0.0016(11) -0.0018(11)
N6 0.0302(14) 0.0241(12) 0.0293(13) 0.0009(10) -0.0008(11) -0.0017(10)
C1 0.0382(18) 0.0314(16) 0.0295(16) 0.0019(14) -0.0107(14) -0.0064(13)
C2 0.043(2) 0.0328(17) 0.0236(15) 0.0049(14) -0.0072(14) -0.0063(13)
C3 0.0371(18) 0.0350(17) 0.0347(17) 0.0080(14) -0.0102(14) -0.0028(14)
C4 0.0321(18) 0.0333(17) 0.0380(18) 0.0063(13) -0.0106(14) -0.0019(14)
C5 0.0302(17) 0.0268(15) 0.0425(19) -0.0026(13) -0.0028(15) -0.0062(14)
C6 0.0360(18) 0.0219(14) 0.0395(18) -0.0005(13) -0.0024(14) -0.0022(13)
C7 0.0331(17) 0.0269(15) 0.0308(16) 0.0073(13) -0.0061(13) -0.0057(12)
C8 0.0274(15) 0.0204(13) 0.0303(15) 0.0019(11) -0.0020(12) 0.0012(11)
C9 0.0333(17) 0.0311(16) 0.0266(15) 0.0040(13) -0.0013(13) -0.0037(12)
C10 0.0351(17) 0.0343(16) 0.0249(15) 0.0014(13) -0.0045(13) 0.0004(12)
C11 0.0297(16) 0.0299(15) 0.0304(16) -0.0006(12) -0.0018(13) 0.0064(13)
C12 0.0310(17) 0.0318(16) 0.0407(18) 0.0011(13) -0.0036(14) 0.0128(14)
C13 0.0328(17) 0.0240(15) 0.0423(18) 0.0026(13) 0.0007(14) 0.0044(13)
C14 0.0299(16) 0.0232(14) 0.0353(17) 0.0011(12) -0.0015(13) 0.0015(12)
C15 0.0240(14) 0.0244(14) 0.0285(15) -0.0009(11) -0.0010(12) 0.0031(11)
C16 0.0288(15) 0.0271(15) 0.0307(16) -0.0011(12) 0.0006(12) 0.0045(12)
C17 0.050(2) 0.0278(16) 0.0261(16) 0.0068(14) -0.0031(14) 0.0037(13)
C18 0.0417(18) 0.0266(15) 0.0280(15) 0.0034(13) 0.0042(13) -0.0018(12)
C19 0.0344(18) 0.0417(19) 0.0301(16) -0.0065(14) 0.0012(14) -0.0029(14)
C20 0.0384(19) 0.046(2) 0.0375(19) -0.0085(16) 0.0094(15) -0.0129(16)
C21 0.052(3) 0.0338(19) 0.065(3) -0.0093(17) 0.024(2) -0.0132(18)
C22 0.067(3) 0.033(2) 0.080(4) -0.0021(19) 0.037(3) -0.001(2)
C23 0.071(3) 0.0350(19) 0.066(3) 0.015(2) 0.031(3) 0.016(2)
C24 0.058(3) 0.0357(19) 0.049(3) 0.0103(17) 0.019(2) 0.0077(16)
C25 0.045(2) 0.0286(16) 0.0402(18) 0.0040(14) 0.0128(15) -0.0029(14)
C26 0.047(2) 0.0305(17) 0.0413(19) -0.0018(15) 0.0176(16) -0.0113(14)
C27 0.0282(17) 0.0287(15) 0.0357(17) -0.0006(12) -0.0010(13) -0.0012(13)
C28 0.0299(16) 0.0230(14) 0.0328(16) 0.0024(12) -0.0042(13) 0.0019(12)
C29 0.0345(17) 0.0239(14) 0.0329(16) -0.0004(12) -0.0017(13) -0.0007(12)
C30 0.0380(18) 0.0242(14) 0.0332(17) 0.0014(13) -0.0049(14) -0.0014(13)
C31 0.046(2) 0.0328(17) 0.0286(16) 0.0060(15) -0.0043(14) -0.0026(13)
C32 0.050(2) 0.0372(18) 0.0275(16) 0.0126(16) -0.0016(15) -0.0005(13)
C33 0.042(2) 0.0422(19) 0.0324(17) 0.0088(15) 0.0053(15) 0.0073(14)
C34 0.0367(18) 0.0312(16) 0.0326(17) 0.0035(14) 0.0007(14) 0.0041(13)
C35 0.0346(17) 0.0249(14) 0.0293(15) 0.0055(12) -0.0048(13) 0.0016(12)
C36 0.0378(17) 0.0241(14) 0.0288(15) 0.0052(12) -0.0047(13) 0.0021(12)
C37 0.055(3) 0.068(3) 0.044(3) 0.003(3) -0.0048(19) 0.003(2)

loop_
_atom_type_symbol
_atom_type_description
_atom_type_scat_dispersion_real
_atom_type_scat_dispersion_imag
_atom_type_scat_source
C C 0.0033 0.0016
;
International Tables for Crystallography
(1992, Vol. C, Tables 4.2.6.8 and 6.1.1.4)
;
H H 0.0000 0.0000
;
International Tables for Crystallography
(1992, Vol. C, Table 6.1.1.4)
;
Cl Cl 0.1484 0.1585
;
International Tables for Crystallography
(1992, Vol. C, Tables 4.2.6.8 and 6.1.1.4)
;
N N 0.0061 0.0033
;
International Tables for Crystallography
(1992, Vol. C, Tables 4.2.6.8 and 6.1.1.4)
;
O O 0.0106 0.0060
;
International Tables for Crystallography
(1992, Vol. C, Tables 4.2.6.8 and 6.1.1.4)
;
Zn Zn 0.2839 1.4301
;
International Tables for Crystallography
(1992, Vol. C, Tables 4.2.6.8 and 6.1.1.4)
;

loop_
_geom_angle_atom_site_label_1
_geom_angle_atom_site_label_2
_geom_angle_atom_site_label_3
_geom_angle
_geom_angle_publ_flag
N1 Zn1 N2 80.11(10) yes
N1 Zn1 N3 80.78(10) yes
N1 Zn1 N4 76.14(10) yes
N1 Zn1 N5 115.77(10) yes
N1 Zn1 N6 150.18(10) yes
N2 Zn1 N3 80.82(10) yes
N2 Zn1 N4 149.96(10) yes
N2 Zn1 N5 76.39(10) yes
N2 Zn1 N6 115.07(10) yes
N3 Zn1 N4 112.77(10) yes
N3 Zn1 N5 148.51(10) yes
N3 Zn1 N6 76.93(10) yes
N4 Zn1 N5 97.65(10) yes
N4 Zn1 N6 94.49(10) yes
N5 Zn1 N6 93.32(10) yes
O1 Cl1 O2 109.64(16) yes
O1 Cl1 O3 108.11(19) yes
O1 Cl1 O4 110.41(19) yes
O2 Cl1 O3 107.8(2) yes
O2 Cl1 O4 109.6(2) yes
O3 Cl1 O4 111.2(3) yes
O5 Cl2 O6 110.6(3) yes
O5 Cl2 O7 110.9(2) yes
O5 Cl2 O8 108.9(3) yes
O6 Cl2 O7 110.6(3) yes
O6 Cl2 O8 109.0(3) yes
O7 Cl2 O8 106.8(3) yes
Zn1 N1 C1 110.94(18) yes
Zn1 N1 C6 102.54(18) yes
Zn1 N1 C7 107.44(18) yes
C1 N1 C6 113.3(3) yes
C1 N1 C7 111.8(3) yes
C6 N1 C7 110.2(3) yes
Zn1 N2 C2 102.73(19) yes
Zn1 N2 C3 110.0(2) yes
Zn1 N2 C17 107.83(19) yes
C2 N2 C3 112.9(3) yes
C2 N2 C17 110.2(3) yes
C3 N2 C17 112.6(3) yes
Zn1 N3 C4 103.53(19) yes
Zn1 N3 C5 110.9(2) yes
Zn1 N3 C27 107.74(19) yes
C4 N3 C5 112.2(3) yes
C4 N3 C27 110.5(3) yes
C5 N3 C27 111.6(3) yes
Zn1 N4 C8 115.03(19) yes
Zn1 N4 C9 125.0(2) yes
C8 N4 C9 119.4(3) yes
Zn1 N5 C18 116.4(3) yes
Zn1 N5 C19 122.8(3) yes
C18 N5 C19 119.4(3) yes
Zn1 N6 C28 114.7(2) yes
Zn1 N6 C29 125.4(2) yes
C28 N6 C29 119.0(3) yes
N1 C1 C2 110.6(3) yes
N2 C2 C1 112.0(3) yes
N2 C3 C4 110.6(3) yes
N3 C4 C3 111.8(3) yes
N3 C5 C6 111.1(3) yes
N1 C6 C5 111.8(3) yes
N1 C7 C8 111.3(3) yes
N4 C8 C7 117.1(3) yes
N4 C8 C15 122.1(3) yes
C7 C8 C15 120.8(3) yes
N4 C9 C10 122.9(3) yes
C9 C10 C16 119.7(3) yes
C12 C11 C16 121.1(3) yes
C11 C12 C13 120.5(3) yes
C12 C13 C14 120.7(3) yes
C13 C14 C15 120.1(3) yes
C8 C15 C14 122.9(3) yes
C8 C15 C16 118.0(3) yes
C14 C15 C16 119.1(3) yes
C10 C16 C11 123.6(3) yes
C10 C16 C15 117.9(3) yes
C11 C16 C15 118.5(3) yes
N2 C17 C18 112.4(3) yes
N5 C18 C17 116.6(3) yes
N5 C18 C25 122.3(3) yes
C17 C18 C25 121.1(3) yes
N5 C19 C20 122.3(4) yes
C19 C20 C26 119.5(4) yes
C22 C21 C26 120.4(4) yes
C21 C22 C23 120.6(4) yes
C22 C23 C24 121.6(5) yes
C23 C24 C25 118.9(4) yes
C18 C25 C24 123.0(4) yes
C18 C25 C26 117.7(3) yes
C24 C25 C26 119.2(4) yes
C20 C26 C21 122.2(4) yes
C20 C26 C25 118.6(4) yes
C21 C26 C25 119.2(4) yes
N3 C27 C28 112.2(3) yes
N6 C28 C27 116.5(3) yes
N6 C28 C35 122.6(3) yes
C27 C28 C35 120.8(3) yes
N6 C29 C30 122.9(3) yes
C29 C30 C36 119.7(3) yes
C32 C31 C36 120.2(3) yes
C31 C32 C33 120.6(4) yes
C32 C33 C34 120.8(4) yes
C33 C34 C35 119.8(3) yes
C28 C35 C34 123.0(3) yes
C28 C35 C36 117.8(3) yes
C34 C35 C36 119.3(3) yes
C30 C36 C31 122.8(3) yes
C30 C36 C35 118.0(3) yes
C31 C36 C35 119.2(3) yes
O9 C37 O10 114.2(5) yes
N1 C1 H1 111(2) no
N1 C1 H2 113(2) no
C2 C1 H1 109(2) no
C2 C1 H2 107(2) no
H1 C1 H2 106(3) no
N2 C2 H3 110(3) no
N2 C2 H4 103(3) no
C1 C2 H3 106(3) no
C1 C2 H4 111(3) no
H3 C2 H4 115(4) no
N2 C3 H5 108.9(18) no
N2 C3 H6 110(2) no
C4 C3 H5 110.4(18) no
C4 C3 H6 109(2) no
H5 C3 H6 108(3) no
N3 C4 H7 105.6(18) no
N3 C4 H8 111(2) no
C3 C4 H7 111.8(18) no
C3 C4 H8 108(2) no
H7 C4 H8 109(3) no
N3 C5 H9 108.7(19) no
N3 C5 H10 112(3) no
C6 C5 H9 110.2(19) no
C6 C5 H10 109(3) no
H9 C5 H10 106(3) no
N1 C6 H11 107.4(18) no
N1 C6 H12 108(2) no
C5 C6 H11 107.8(18) no
C5 C6 H12 111(2) no
H11 C6 H12 111(3) no
N1 C7 H13 110(2) no
N1 C7 H14 113(2) no
C8 C7 H13 107(2) no
C8 C7 H14 110(2) no
H13 C7 H14 106(3) no
N4 C9 H15 115(3) no
C10 C9 H15 122(3) no
C9 C10 H16 122(2) no
C16 C10 H16 119(2) no
C12 C11 H17 120(3) no
C16 C11 H17 119(3) no
C11 C12 H18 120(3) no
C13 C12 H18 120(3) no
C12 C13 H19 122(2) no
C14 C13 H19 117(2) no
C13 C14 H20 121(3) no
C15 C14 H20 119(3) no
N2 C17 H21 109(2) no
N2 C17 H22 112(3) no
C18 C17 H21 108(2) no
C18 C17 H22 111(3) no
H21 C17 H22 104(3) no
N5 C19 H23 116(3) no
C20 C19 H23 122(3) no
C19 C20 H24 117(3) no
C26 C20 H24 124(3) no
C22 C21 H25 122(3) no
C26 C21 H25 118(3) no
C21 C22 H26 117(3) no
C23 C22 H26 123(3) no
C22 C23 H27 126(3) no
C24 C23 H27 112(3) no
C23 C24 H28 123(3) no
C25 C24 H28 119(3) no
N3 C27 H29 111(2) no
N3 C27 H30 108(2) no
C28 C27 H29 112(2) no
C28 C27 H30 108(2) no
H29 C27 H30 106(3) no
N6 C29 H31 116.0(19) no
C30 C29 H31 121.0(19) no
C29 C30 H32 119(3) no
C36 C30 H32 121(3) no
C32 C31 H33 120(3) no
C36 C31 H33 120(3) no
C31 C32 H34 121(3) no
C33 C32 H34 118(3) no
C32 C33 H35 121(3) no
C34 C33 H35 118(3) no
C33 C34 H36 116(2) no
C35 C34 H36 124(2) no

loop_
_geom_bond_atom_site_label_1
_geom_bond_atom_site_label_2
_geom_bond_distance
_geom_bond_publ_flag
Zn1 N1 2.205(3) yes
Zn1 N2 2.212(3) yes
Zn1 N3 2.175(3) yes
Zn1 N4 2.146(3) yes
Zn1 N5 2.120(3) yes
Zn1 N6 2.163(3) yes
Cl1 O1 1.431(3) yes
Cl1 O2 1.434(3) yes
Cl1 O3 1.429(4) yes
Cl1 O4 1.408(4) yes
Cl2 O5 1.436(4) yes
Cl2 O6 1.415(4) yes
Cl2 O7 1.424(4) yes
Cl2 O8 1.426(5) yes
O9 C37 1.364(6) yes
O10 C37 1.425(9) yes
N1 C1 1.481(5) yes
N1 C6 1.490(5) yes
N1 C7 1.470(4) yes
N2 C2 1.487(5) yes
N2 C3 1.484(5) yes
N2 C17 1.465(5) yes
N3 C4 1.485(5) yes
N3 C5 1.486(4) yes
N3 C27 1.467(5) yes
N4 C8 1.324(4) yes
N4 C9 1.362(4) yes
N5 C18 1.325(4) yes
N5 C19 1.374(5) yes
N6 C28 1.321(4) yes
N6 C29 1.378(4) yes
C1 C2 1.525(5) yes
C3 C4 1.531(5) yes
C5 C6 1.519(5) yes
C7 C8 1.509(5) yes
C8 C15 1.422(4) yes
C9 C10 1.358(5) yes
C10 C16 1.410(5) yes
C11 C12 1.356(5) yes
C11 C16 1.412(5) yes
C12 C13 1.402(5) yes
C13 C14 1.368(5) yes
C14 C15 1.416(5) yes
C15 C16 1.424(5) yes
C17 C18 1.501(5) yes
C18 C25 1.421(5) yes
C19 C20 1.361(6) yes
C20 C26 1.410(5) yes
C21 C22 1.346(7) yes
C21 C26 1.429(6) yes
C22 C23 1.395(7) yes
C23 C24 1.382(6) yes
C24 C25 1.421(6) yes
C25 C26 1.414(5) yes
C27 C28 1.511(5) yes
C28 C35 1.425(5) yes
C29 C30 1.357(5) yes
C30 C36 1.413(5) yes
C31 C32 1.368(5) yes
C31 C36 1.414(5) yes
C32 C33 1.408(5) yes
C33 C34 1.378(5) yes
C34 C35 1.413(5) yes
C35 C36 1.429(5) yes
C1 H1 0.94(4) no
C1 H2 1.01(4) no
C2 H3 0.94(4) no
C2 H4 1.00(5) no
C3 H5 1.01(3) no
C3 H6 0.97(4) no
C4 H7 1.00(4) no
C4 H8 0.98(4) no
C5 H9 1.01(4) no
C5 H10 0.94(4) no
C6 H11 1.00(4) no
C6 H12 0.99(4) no
C7 H13 0.98(4) no
C7 H14 0.99(4) no
C9 H15 0.96(4) no
C10 H16 0.99(4) no
C11 H17 0.94(4) no
C12 H18 0.96(4) no
C13 H19 0.98(4) no
C14 H20 0.93(4) no
C17 H21 0.97(4) no
C17 H22 0.93(4) no
C19 H23 0.94(4) no
C20 H24 1.00(5) no
C21 H25 0.93(4) no
C22 H26 0.97(5) no
C23 H27 0.98(5) no
C24 H28 1.00(4) no
C27 H29 0.97(4) no
C27 H30 1.03(4) no
C29 H31 1.01(4) no
C30 H32 0.97(4) no
C31 H33 0.97(4) no
C32 H34 1.04(4) no
C33 H35 0.97(4) no
C34 H36 0.98(4) no

loop_
_geom_contact_atom_site_label_1
_geom_contact_atom_site_label_2
_geom_contact_distance
_geom_contact_publ_flag
_geom_contact_site_symmetry_2
N1 C3 3.472(5) no .
N2 C5 3.492(5) no .
N3 C1 3.495(5) no .
N4 C6 3.161(4) no .
N4 C16 2.797(4) no .
N4 C19 3.350(5) no .
N5 C2 3.218(5) no .
N5 C26 2.791(5) no .
N5 C29 3.285(5) no .
N6 C4 3.228(5) no .
N6 C9 3.288(4) no .
N6 C36 2.807(4) no .
C1 C3 3.043(5) no .
C1 C5 3.066(5) no .
C2 C7 3.361(5) no .
C2 C18 3.116(5) no .
C3 C5 3.046(5) no .
C4 C17 3.371(5) no .
C4 C28 3.097(5) no .
C6 C8 3.062(5) no .
C6 C27 3.371(5) no .
C7 C14 2.968(5) no .
C8 C10 2.750(5) no .
C9 C15 2.749(5) no .
C9 C29 3.577(5) no .
C11 C14 2.787(5) no .
C12 C15 2.794(5) no .
C13 C16 2.796(5) no .
C17 C24 2.974(6) no .
C18 C20 2.752(5) no .
C19 C25 2.759(5) no .
C19 C29 3.411(5) no .
C21 C24 2.805(7) no .
C22 C25 2.801(6) no .
C23 C26 2.781(6) no .
C27 C34 2.969(5) no .
C28 C30 2.755(5) no .
C29 C35 2.757(5) no .
C31 C34 2.811(5) no .
C32 C35 2.801(5) no .
C33 C36 2.798(5) no .
Cl2 O9 3.598(5) no 4_754
O1 O10 3.010(8) no .
O1 C4 3.320(5) no 8_556
O1 C9 3.255(4) no .
O1 C10 3.430(4) no .
O1 C19 3.275(5) no .
O1 C20 3.518(5) no .
O1 C29 3.591(4) no .
O2 C4 3.231(5) no 8_556
O2 C12 3.202(5) no 2_755
O2 C13 3.231(5) no 2_755
O2 C20 3.265(5) no .
O3 O10 3.194(8) no .
O3 C22 3.492(6) no 3_555
O3 C23 3.489(6) no 3_555
O3 C32 3.284(5) no 6_557
O3 C37 3.525(6) no .
O4 C1 3.369(5) no 7_756
O4 C7 3.328(5) no 7_756
O4 C30 3.540(5) no .
O5 C7 3.551(5) no .
O5 C24 3.369(6) no 5_756
O5 C30 3.548(5) no 7_746
O5 C31 3.595(5) no 7_746
O6 O9 2.835(6) no 4_754
O6 C17 3.377(5) no 5_756
O6 C37 3.452(6) no 4_754
O7 N5 3.552(5) no .
O7 C2 3.550(5) no .
O7 C7 3.335(6) no .
O7 C27 3.540(6) no 8_556
O7 C34 3.301(5) no 8_556
O8 O9 3.320(7) no 4_754
O8 C27 3.452(5) no 8_556
O8 C31 3.545(5) no 7_746
O9 Cl2 3.598(5) no 4_755
O9 O6 2.835(6) no 4_755
O9 O8 3.320(7) no 4_755
O9 C9 3.481(6) no 5_757
O9 C22 3.343(6) no 3_555
O9 C27 3.214(6) no 5_757
O9 C28 3.299(5) no 5_757
O9 C34 3.471(6) no 5_757
O9 C35 3.405(5) no 5_757
O10 O1 3.010(8) no .
O10 O3 3.194(8) no .
O10 O10 3.327(11) no 5_757
O10 C9 3.558(8) no 5_757
O10 C10 3.263(8) no .
O10 C10 3.301(9) no 5_757
N5 O7 3.552(5) no .
C1 O4 3.369(5) no 7_746
C2 O7 3.550(5) no .
C4 O1 3.320(5) no 8_456
C4 O2 3.231(5) no 8_456
C5 C12 3.516(5) no 8_456
C5 C13 3.530(5) no 8_456
C7 O4 3.328(5) no 7_746
C7 O5 3.551(5) no .
C7 O7 3.335(6) no .
C9 O1 3.255(4) no .
C9 O9 3.481(6) no 5_757
C9 O10 3.558(8) no 5_757
C10 O1 3.430(4) no .
C10 O10 3.263(8) no .
C10 O10 3.301(9) no 5_757
C11 C24 3.514(6) no 7_746
C12 O2 3.202(5) no 2_745
C12 C5 3.516(5) no 8_556
C12 C24 3.527(6) no 7_746
C13 O2 3.231(5) no 2_745
C13 C5 3.530(5) no 8_556
C16 C23 3.525(6) no 7_746
C17 O6 3.377(5) no 5_756
C19 O1 3.275(5) no .
C20 O1 3.518(5) no .
C20 O2 3.265(5) no .
C20 C34 3.427(5) no 8_556
C21 C32 3.443(6) no 8_556
C21 C33 3.396(6) no 8_556
C22 O3 3.492(6) no 3_554
C22 O9 3.343(6) no 3_554
C22 C32 3.350(6) no 8_556
C22 C33 3.600(6) no 8_556
C23 O3 3.489(6) no 3_554
C23 C16 3.525(6) no 7_756
C24 O5 3.369(6) no 5_756
C24 C11 3.514(6) no 7_756
C24 C12 3.527(6) no 7_756
C26 C33 3.418(5) no 8_556
C26 C34 3.382(5) no 8_556
C27 O7 3.540(6) no 8_456
C27 O8 3.452(5) no 8_456
C27 O9 3.214(6) no 5_757
C28 O9 3.299(5) no 5_757
C29 O1 3.591(4) no .
C30 O4 3.540(5) no .
C30 O5 3.548(5) no 7_756
C31 O5 3.595(5) no 7_756
C31 O8 3.545(5) no 7_756
C32 O3 3.284(5) no 6_457
C32 C21 3.443(6) no 8_456
C32 C22 3.350(6) no 8_456
C33 C21 3.396(6) no 8_456
C33 C22 3.600(6) no 8_456
C33 C26 3.418(5) no 8_456
C34 O7 3.301(5) no 8_456
C34 O9 3.471(6) no 5_757
C34 C20 3.427(5) no 8_456
C34 C26 3.382(5) no 8_456
C35 O9 3.405(5) no 5_757
C37 O3 3.525(6) no .
C37 O6 3.452(6) no 4_755
Zn1 H1 3.55(4) no .
Zn1 H4 2.97(5) no .
Zn1 H5 3.57(3) no .
Zn1 H7 3.02(3) no .
Zn1 H9 3.57(4) no .
Zn1 H11 3.01(4) no .
Zn1 H13 3.29(4) no .
Zn1 H15 3.14(4) no .
Zn1 H21 3.35(4) no .
Zn1 H23 3.10(4) no .
Zn1 H30 3.29(4) no .
Zn1 H31 3.20(4) no .
N1 H3 3.24(4) no .
N1 H4 2.74(5) no .
N1 H5 3.34(3) no .
N1 H9 2.81(4) no .
N1 H10 3.28(4) no .
N2 H1 2.78(4) no .
N2 H2 3.33(4) no .
N2 H7 2.79(3) no .
N2 H8 3.30(4) no .
N2 H9 3.37(4) no .
N3 H1 3.40(4) no .
N3 H5 2.81(3) no .
N3 H6 3.32(4) no .
N3 H11 2.74(4) no .
N3 H12 3.33(4) no .
N4 H11 2.66(4) no .
N4 H13 2.91(4) no .
N4 H14 3.16(4) no .
N4 H16 3.29(4) no .
N4 H23 2.75(4) no .
N5 H4 2.69(5) no .
N5 H21 2.92(4) no .
N5 H22 3.11(4) no .
N5 H24 3.27(5) no .
N5 H31 2.68(4) no .
N6 H7 2.73(3) no .
N6 H15 2.66(4) no .
N6 H29 3.16(4) no .
N6 H30 2.93(4) no .
N6 H32 3.26(4) no .
C1 H5 2.64(3) no .
C1 H9 2.87(4) no .
C1 H11 3.32(4) no .
C1 H12 2.63(4) no .
C1 H13 2.52(4) no .
C1 H14 2.83(4) no .
C2 H5 2.44(3) no .
C2 H6 3.03(4) no .
C2 H13 3.13(4) no .
C2 H21 3.24(4) no .
C2 H22 2.55(4) no .
C3 H1 2.84(4) no .
C3 H3 2.61(4) no .
C3 H4 3.28(5) no .
C3 H9 2.65(4) no .
C3 H21 2.48(4) no .
C3 H22 2.82(4) no .
C4 H9 2.42(4) no .
C4 H10 3.01(4) no .
C4 H21 3.13(4) no .
C4 H29 2.55(4) no .
C4 H30 3.29(4) no .
C5 H1 2.72(4) no .
C5 H5 2.84(3) no .
C5 H7 3.29(4) no .
C5 H8 2.63(4) no .
C5 H29 2.78(4) no .
C5 H30 2.48(4) no .
C6 H1 2.46(4) no .
C6 H2 3.09(4) no .
C6 H5 3.58(3) no .
C6 H13 3.27(4) no .
C6 H14 2.58(4) no .
C6 H30 3.10(4) no .
C7 H1 3.15(4) no .
C7 H2 2.48(4) no .
C7 H4 3.23(5) no .
C7 H11 2.51(4) no .
C7 H12 2.70(4) no .
C7 H20 2.63(4) no .
C8 H11 2.64(3) no .
C8 H12 3.57(4) no .
C8 H15 3.15(4) no .
C8 H20 2.67(4) no .
C8 H23 3.37(4) no .
C9 H23 2.87(4) no .
C9 H31 3.59(4) no .
C10 H17 2.68(4) no .
C10 H23 3.59(4) no .
C11 H16 2.68(4) no .
C11 H19 3.29(4) no .
C12 H20 3.25(4) no .
C13 H17 3.24(4) no .
C14 H13 3.09(4) no .
C14 H14 2.70(4) no .
C14 H18 3.27(4) no .
C15 H13 2.87(4) no .
C15 H14 2.68(4) no .
C15 H16 3.32(4) no .
C15 H17 3.29(4) no .
C15 H19 3.28(4) no .
C16 H15 3.27(4) no .
C16 H18 3.28(4) no .
C16 H20 3.28(4) no .
C17 H3 2.73(4) no .
C17 H4 2.44(5) no .
C17 H5 3.20(3) no .
C17 H6 2.45(4) no .
C17 H7 3.28(3) no .
C17 H28 2.62(4) no .
C18 H4 2.65(5) no .
C18 H23 3.15(4) no .
C18 H28 2.69(4) no .
C18 H31 3.33(4) no .
C19 H31 2.56(4) no .
C20 H25 2.64(5) no .
C20 H31 3.11(4) no .
C21 H24 2.75(5) no .
C21 H27 3.29(5) no .
C22 H28 3.34(4) no .
C23 H25 3.23(4) no .
C24 H21 3.09(4) no .
C24 H22 2.72(4) no .
C24 H26 3.31(5) no .
C25 H21 2.84(4) no .
C25 H22 2.69(4) no .
C25 H24 3.36(5) no .
C25 H25 3.28(4) no .
C25 H27 3.25(5) no .
C26 H23 3.26(4) no .
C26 H26 3.27(5) no .
C26 H28 3.35(4) no .
C27 H7 2.47(3) no .
C27 H8 2.74(4) no .
C27 H9 3.19(4) no .
C27 H10 2.45(4) no .
C27 H11 3.22(4) no .
C27 H36 2.70(4) no .
C28 H7 2.65(3) no .
C28 H15 3.22(4) no .
C28 H31 3.21(4) no .
C28 H36 2.76(4) no .
C29 H15 2.78(4) no .
C29 H23 3.44(4) no .
C30 H15 3.44(4) no .
C30 H33 2.68(4) no .
C31 H32 2.71(4) no .
C31 H35 3.29(4) no .
C32 H36 3.29(4) no .
C33 H33 3.29(4) no .
C34 H29 2.71(4) no .
C34 H30 3.16(4) no .
C34 H34 3.34(4) no .
C35 H29 2.70(4) no .
C35 H30 2.92(4) no .
C35 H32 3.33(4) no .
C35 H33 3.33(4) no .
C35 H35 3.28(4) no .
C36 H31 3.32(4) no .
C36 H34 3.36(4) no .
C36 H36 3.37(4) no .
H1 H3 2.21(5) no .
H1 H4 2.85(6) no .
H1 H5 2.17(5) no .
H1 H9 2.26(5) no .
H1 H10 3.52(5) no .
H1 H11 3.43(5) no .
H1 H12 2.44(5) no .
H1 H13 3.37(5) no .
H1 H14 3.37(5) no .
H2 H3 2.33(5) no .
H2 H4 2.36(6) no .
H2 H5 3.49(5) no .
H2 H12 2.99(5) no .
H2 H13 2.33(5) no .
H2 H14 2.63(5) no .
H3 H5 2.38(5) no .
H3 H6 2.94(5) no .
H3 H21 3.48(5) no .
H3 H22 2.54(6) no .
H4 H5 3.39(6) no .
H4 H13 2.76(6) no .
H4 H21 3.39(6) no .
H4 H22 2.56(6) no .
H5 H7 2.93(5) no .
H5 H8 2.32(5) no .
H5 H9 2.16(5) no .
H5 H10 3.60(5) no .
H5 H21 3.39(5) no .
H5 H22 3.41(5) no .
H6 H7 2.36(5) no .
H6 H8 2.38(5) no .
H6 H9 3.48(5) no .
H6 H21 2.24(5) no .
H6 H22 2.61(5) no .
H7 H9 3.39(5) no .
H7 H21 2.80(5) no .
H7 H29 2.58(5) no .
H7 H30 3.46(5) no .
H8 H9 2.38(5) no .
H8 H10 2.94(6) no .
H8 H29 2.51(5) no .
H8 H30 3.55(5) no .
H9 H11 2.89(5) no .
H9 H12 2.35(5) no .
H9 H29 3.35(5) no .
H9 H30 3.40(5) no .
H10 H11 2.28(5) no .
H10 H12 2.40(6) no .
H10 H29 2.57(5) no .
H10 H30 2.27(6) no .
H11 H13 3.46(5) no .
H11 H14 2.66(5) no .
H11 H30 2.69(5) no .
H12 H13 3.51(5) no .
H12 H14 2.50(5) no .
H13 H20 2.63(6) no .
H14 H20 2.20(5) no .
H15 H16 2.39(6) no .
H15 H23 2.96(6) no .
H15 H31 2.92(5) no .
H16 H17 2.51(5) no .
H17 H18 2.30(5) no .
H18 H19 2.40(5) no .
H19 H20 2.29(6) no .
H21 H28 2.68(6) no .
H22 H28 2.13(6) no .
H23 H24 2.31(6) no .
H23 H31 2.70(5) no .
H24 H25 2.55(7) no .
H24 H31 3.51(6) no .
H25 H26 2.28(6) no .
H26 H27 2.49(7) no .
H27 H28 2.29(6) no .
H29 H36 2.21(5) no .
H30 H36 2.81(5) no .
H31 H32 2.34(5) no .
H32 H33 2.55(5) no .
H33 H34 2.39(6) no .
H34 H35 2.40(6) no .
H35 H36 2.27(6) no .
Cl1 H6 3.21(4) no 8_556
Cl1 H7 3.43(3) no 8_556
Cl1 H8 3.52(4) no 8_556
Cl1 H12 3.43(4) no 7_756
Cl1 H18 3.27(4) no 2_755
Cl1 H24 3.12(5) no .
Cl1 H27 3.56(5) no 3_555
Cl1 H34 3.27(4) no 6_557
Cl2 H13 2.89(4) no .
Cl2 H22 3.34(4) no 5_756
Cl2 H29 3.55(4) no 8_556
Cl2 H30 3.39(4) no 8_556
Cl2 H32 3.60(4) no 7_746
Cl2 H33 3.20(4) no 7_746
Cl2 H36 3.13(4) no 8_556
O1 H6 3.11(4) no 8_556
O1 H7 3.28(3) no 8_556
O1 H8 2.72(4) no 8_556
O1 H15 2.92(4) no .
O1 H16 3.28(4) no .
O1 H23 2.71(4) no .
O1 H24 3.07(5) no .
O1 H31 3.05(4) no .
O2 H6 3.07(4) no 8_556
O2 H7 2.55(4) no 8_556
O2 H8 3.27(4) no 8_556
O2 H12 2.74(4) no 7_756
O2 H18 2.59(4) no 2_755
O2 H19 2.69(4) no 2_755
O2 H21 3.28(4) no 8_556
O2 H24 2.36(5) no .
O3 H6 2.90(4) no 8_556
O3 H18 2.95(4) no 2_755
O3 H26 3.09(5) no 3_555
O3 H27 3.09(5) no 3_555
O3 H34 2.33(4) no 6_557
O4 H1 3.42(4) no 7_756
O4 H2 2.72(4) no 7_756
O4 H12 3.00(4) no 7_756
O4 H13 3.53(4) no 7_756
O4 H14 2.57(4) no 7_756
O4 H24 3.53(5) no .
O4 H27 3.24(5) no 3_555
O4 H31 3.19(4) no .
O4 H32 2.82(4) no .
O4 H34 3.39(4) no 6_557
O5 H2 2.90(4) no .
O5 H4 3.57(5) no .
O5 H13 2.73(4) no .
O5 H14 3.53(4) no .
O5 H22 3.08(4) no 5_756
O5 H28 2.57(4) no 5_756
O5 H32 2.71(4) no 7_746
O5 H33 2.75(4) no 7_746
O6 H3 2.98(4) no 5_756
O6 H6 3.10(4) no 5_756
O6 H21 3.59(4) no 5_756
O6 H22 2.59(4) no 5_756
O6 H28 3.58(4) no 5_756
O6 H30 3.54(4) no 8_556
O6 H33 3.31(4) no 7_746
O6 H36 3.00(4) no 8_556
O7 H2 3.55(4) no .
O7 H4 2.65(5) no .
O7 H13 2.38(4) no .
O7 H29 2.83(4) no 8_556
O7 H30 3.33(4) no 8_556
O7 H36 2.33(4) no 8_556
O8 H10 2.77(4) no 8_556
O8 H13 3.18(4) no .
O8 H20 3.15(4) no .
O8 H25 3.47(4) no 2_745
O8 H26 3.50(5) no 2_745
O8 H29 3.25(4) no 8_556
O8 H30 2.72(4) no 8_556
O8 H32 3.30(4) no 7_746
O8 H33 3.07(4) no 7_746
O9 H15 3.23(4) no 5_757
O9 H26 2.43(5) no 3_555
O9 H30 2.38(4) no 5_757
O9 H36 3.42(4) no 5_757
O10 H15 3.51(4) no .
O10 H15 3.40(4) no 5_757
O10 H16 2.37(4) no .
O10 H16 2.87(4) no 5_757
O10 H26 3.11(5) no 3_555
O10 H27 3.10(5) no 3_555
N6 H19 3.36(4) no 7_756
C1 H35 3.07(4) no 4_654
C2 H35 3.10(4) no 4_654
C4 H23 3.43(4) no 8_456
C4 H24 3.34(5) no 8_456
C6 H25 3.22(4) no 7_746
C10 H8 3.41(4) no 8_556
C11 H5 3.48(3) no 8_556
C11 H9 2.76(4) no 8_556
C11 H27 3.55(5) no 7_746
C11 H28 3.43(4) no 7_746
C11 H33 3.57(4) no 5_757
C11 H34 3.59(4) no 5_757
C12 H1 3.55(4) no 8_556
C12 H9 2.83(4) no 8_556
C12 H10 3.44(4) no 8_556
C12 H12 3.34(4) no 8_556
C12 H21 3.02(4) no 7_746
C12 H28 3.31(4) no 7_746
C12 H34 3.29(4) no 5_757
C13 H9 3.18(4) no 8_556
C13 H10 3.10(4) no 8_556
C13 H12 3.37(4) no 8_556
C13 H21 2.93(4) no 7_746
C14 H9 3.46(4) no 8_556
C14 H10 3.06(4) no 8_556
C14 H31 3.41(4) no 7_746
C15 H9 3.41(4) no 8_556
C15 H10 3.34(4) no 8_556
C16 H8 3.51(4) no 8_556
C16 H9 3.06(4) no 8_556
C17 H19 3.47(4) no 7_756
C19 H8 3.37(4) no 8_556
C19 H29 3.19(4) no 8_556
C19 H36 3.49(4) no 8_556
C20 H7 3.48(3) no 8_556
C20 H29 3.27(4) no 8_556
C20 H36 3.27(4) no 8_556
C21 H11 3.01(4) no 7_756
C22 H11 3.44(4) no 7_756
C22 H34 3.28(4) no 8_556
C23 H34 3.52(4) no 8_556
C23 H35 3.58(4) no 8_556
C24 H35 3.40(4) no 8_556
C25 H35 3.37(4) no 8_556
C26 H35 3.50(4) no 8_556
C26 H36 3.43(4) no 8_556
C28 H24 3.56(5) no 8_456
C29 H19 3.17(4) no 7_756
C29 H20 3.04(4) no 7_756
C30 H20 3.04(4) no 7_756
C31 H17 2.95(4) no 5_757
C31 H18 3.45(4) no 5_757
C31 H25 3.52(4) no 8_456
C32 H1 3.41(4) no 4_655
C32 H17 2.97(4) no 5_757
C32 H18 3.12(4) no 5_757
C32 H25 3.58(4) no 8_456
C32 H26 3.45(5) no 8_456
C33 H1 3.31(4) no 4_655
C33 H2 3.50(4) no 4_655
C33 H3 3.07(4) no 4_655
C35 H24 3.55(5) no 8_456
C36 H25 3.54(4) no 8_456
C37 H5 3.57(3) no 8_556
C37 H6 3.45(4) no 8_556
C37 H15 3.31(4) no 5_757
C37 H16 2.74(4) no .
C37 H17 3.58(4) no .
C37 H26 3.22(5) no 3_555
C37 H30 3.58(4) no 5_757
H1 O4 3.42(4) no 7_746
H1 C12 3.55(4) no 8_456
H1 C32 3.41(4) no 4_654
H1 C33 3.31(4) no 4_654
H1 H17 3.49(5) no 8_456
H1 H18 3.31(5) no 8_456
H1 H34 3.03(6) no 4_654
H1 H35 2.86(5) no 4_654
H2 O4 2.72(4) no 7_746
H2 O5 2.90(4) no .
H2 O7 3.55(4) no .
H2 C33 3.50(4) no 4_654
H2 H34 3.31(6) no 4_654
H2 H35 2.73(6) no 4_654
H3 O6 2.98(4) no 5_756
H3 C33 3.07(4) no 4_654
H3 H35 2.38(6) no 4_654
H3 H36 3.53(5) no 4_654
H4 O5 3.57(5) no .
H4 O7 2.65(5) no .
H5 C11 3.48(3) no 8_456
H5 C37 3.57(3) no 8_456
H5 H17 3.21(5) no 8_456
H6 Cl1 3.21(4) no 8_456
H6 O1 3.11(4) no 8_456
H6 O2 3.07(4) no 8_456
H6 O3 2.90(4) no 8_456
H6 O6 3.10(4) no 5_756
H6 C37 3.45(4) no 8_456
H7 Cl1 3.43(3) no 8_456
H7 O1 3.28(3) no 8_456
H7 O2 2.55(4) no 8_456
H7 C20 3.48(3) no 8_456
H7 H19 3.08(5) no 7_756
H7 H23 3.42(5) no 8_456
H7 H24 2.67(6) no 8_456
H8 Cl1 3.52(4) no 8_456
H8 O1 2.72(4) no 8_456
H8 O2 3.27(4) no 8_456
H8 C10 3.41(4) no 8_456
H8 C16 3.51(4) no 8_456
H8 C19 3.37(4) no 8_456
H8 H23 2.65(6) no 8_456
H8 H24 3.14(6) no 8_456
H9 C11 2.76(4) no 8_456
H9 C12 2.83(4) no 8_456
H9 C13 3.18(4) no 8_456
H9 C14 3.46(4) no 8_456
H9 C15 3.41(4) no 8_456
H9 C16 3.06(4) no 8_456
H9 H17 3.09(5) no 8_456
H9 H18 3.23(5) no 8_456
H10 O8 2.77(4) no 8_456
H10 C12 3.44(4) no 8_456
H10 C13 3.10(4) no 8_456
H10 C14 3.06(4) no 8_456
H10 C15 3.34(4) no 8_456
H10 H19 3.47(6) no 8_456
H10 H20 3.33(6) no 8_456
H11 C21 3.01(4) no 7_746
H11 C22 3.44(4) no 7_746
H11 H25 2.58(6) no 7_746
H11 H26 3.29(6) no 7_746
H12 Cl1 3.43(4) no 7_746
H12 O2 2.74(4) no 7_746
H12 O4 3.00(4) no 7_746
H12 C12 3.34(4) no 8_456
H12 C13 3.37(4) no 8_456
H12 H18 3.23(5) no 8_456
H12 H19 3.32(5) no 8_456
H12 H24 3.48(6) no 7_746
H12 H25 3.02(6) no 7_746
H13 Cl2 2.89(4) no .
H13 O4 3.53(4) no 7_746
H13 O5 2.73(4) no .
H13 O7 2.38(4) no .
H13 O8 3.18(4) no .
H14 O4 2.57(4) no 7_746
H14 O5 3.53(4) no .
H14 H31 3.54(5) no 7_746
H14 H32 3.32(5) no 7_746
H15 O1 2.92(4) no .
H15 O9 3.23(4) no 5_757
H15 O10 3.51(4) no .
H15 O10 3.40(4) no 5_757
H15 C37 3.31(4) no 5_757
H16 O1 3.28(4) no .
H16 O10 2.37(4) no .
H16 O10 2.87(4) no 5_757
H16 C37 2.74(4) no .
H17 C31 2.95(4) no 5_757
H17 C32 2.97(4) no 5_757
H17 C37 3.58(4) no .
H17 H1 3.49(5) no 8_556
H17 H5 3.21(5) no 8_556
H17 H9 3.09(5) no 8_556
H17 H27 3.51(6) no 7_746
H17 H28 3.58(5) no 7_746
H17 H33 3.01(6) no 5_757
H17 H34 3.12(6) no 5_757
H18 Cl1 3.27(4) no 2_745
H18 O2 2.59(4) no 2_745
H18 O3 2.95(4) no 2_745
H18 C31 3.45(4) no 5_757
H18 C32 3.12(4) no 5_757
H18 H1 3.31(5) no 8_556
H18 H9 3.23(5) no 8_556
H18 H12 3.23(5) no 8_556
H18 H21 2.79(5) no 7_746
H18 H28 3.36(6) no 7_746
H18 H33 3.15(5) no 5_757
H18 H34 2.51(6) no 5_757
H19 O2 2.69(4) no 2_745
H19 N6 3.36(4) no 7_746
H19 C17 3.47(4) no 7_746
H19 C29 3.17(4) no 7_746
H19 H7 3.08(5) no 7_746
H19 H10 3.47(6) no 8_556
H19 H12 3.32(5) no 8_556
H19 H21 2.64(5) no 7_746
H19 H31 3.30(5) no 7_746
H20 O8 3.15(4) no .
H20 C29 3.04(4) no 7_746
H20 C30 3.04(4) no 7_746
H20 H10 3.33(6) no 8_556
H20 H31 2.82(6) no 7_746
H20 H32 2.81(6) no 7_746
H21 O2 3.28(4) no 8_456
H21 O6 3.59(4) no 5_756
H21 C12 3.02(4) no 7_756
H21 C13 2.93(4) no 7_756
H21 H18 2.79(5) no 7_756
H21 H19 2.64(5) no 7_756
H22 Cl2 3.34(4) no 5_756
H22 O5 3.08(4) no 5_756
H22 O6 2.59(4) no 5_756
H23 O1 2.71(4) no .
H23 C4 3.43(4) no 8_556
H23 H7 3.42(5) no 8_556
H23 H8 2.65(6) no 8_556
H23 H29 3.00(6) no 8_556
H24 Cl1 3.12(5) no .
H24 O1 3.07(5) no .
H24 O2 2.36(5) no .
H24 O4 3.53(5) no .
H24 C4 3.34(5) no 8_556
H24 C28 3.56(5) no 8_556
H24 C35 3.55(5) no 8_556
H24 H7 2.67(6) no 8_556
H24 H8 3.14(6) no 8_556
H24 H12 3.48(6) no 7_756
H24 H29 3.13(6) no 8_556
H24 H36 3.59(6) no 8_556
H25 O8 3.47(4) no 2_755
H25 C6 3.22(4) no 7_756
H25 C31 3.52(4) no 8_556
H25 C32 3.58(4) no 8_556
H25 C36 3.54(4) no 8_556
H25 H11 2.58(6) no 7_756
H25 H12 3.02(6) no 7_756
H26 O3 3.09(5) no 3_554
H26 O8 3.50(5) no 2_755
H26 O9 2.43(5) no 3_554
H26 O10 3.11(5) no 3_554
H26 C32 3.45(5) no 8_556
H26 C37 3.22(5) no 3_554
H26 H11 3.29(6) no 7_756
H26 H34 3.27(6) no 8_556
H27 Cl1 3.56(5) no 3_554
H27 O3 3.09(5) no 3_554
H27 O4 3.24(5) no 3_554
H27 O10 3.10(5) no 3_554
H27 C11 3.55(5) no 7_756
H27 H17 3.51(6) no 7_756
H27 H32 3.47(6) no 3_554
H28 O5 2.57(4) no 5_756
H28 O6 3.58(4) no 5_756
H28 C11 3.43(4) no 7_756
H28 C12 3.31(4) no 7_756
H28 H17 3.58(5) no 7_756
H28 H18 3.36(6) no 7_756
H28 H33 3.00(6) no 3_554
H29 Cl2 3.55(4) no 8_456
H29 O7 2.83(4) no 8_456
H29 O8 3.25(4) no 8_456
H29 C19 3.19(4) no 8_456
H29 C20 3.27(4) no 8_456
H29 H23 3.00(6) no 8_456
H29 H24 3.13(6) no 8_456
H30 Cl2 3.39(4) no 8_456
H30 O6 3.54(4) no 8_456
H30 O7 3.33(4) no 8_456
H30 O8 2.72(4) no 8_456
H30 O9 2.38(4) no 5_757
H30 C37 3.58(4) no 5_757
H31 O1 3.05(4) no .
H31 O4 3.19(4) no .
H31 C14 3.41(4) no 7_756
H31 H14 3.54(5) no 7_756
H31 H19 3.30(5) no 7_756
H31 H20 2.82(6) no 7_756
H32 Cl2 3.60(4) no 7_756
H32 O4 2.82(4) no .
H32 O5 2.71(4) no 7_756
H32 O8 3.30(4) no 7_756
H32 H14 3.32(5) no 7_756
H32 H20 2.81(6) no 7_756
H32 H27 3.47(6) no 3_555
H33 Cl2 3.20(4) no 7_756
H33 O5 2.75(4) no 7_756
H33 O6 3.31(4) no 7_756
H33 O8 3.07(4) no 7_756
H33 C11 3.57(4) no 5_757
H33 H17 3.01(6) no 5_757
H33 H18 3.15(5) no 5_757
H33 H28 3.00(6) no 3_555
H34 Cl1 3.27(4) no 6_457
H34 O3 2.33(4) no 6_457
H34 O4 3.39(4) no 6_457
H34 C11 3.59(4) no 5_757
H34 C12 3.29(4) no 5_757
H34 C22 3.28(4) no 8_456
H34 C23 3.52(4) no 8_456
H34 H1 3.03(6) no 4_655
H34 H2 3.31(6) no 4_655
H34 H17 3.12(6) no 5_757
H34 H18 2.51(6) no 5_757
H34 H26 3.27(6) no 8_456
H35 C1 3.07(4) no 4_655
H35 C2 3.10(4) no 4_655
H35 C23 3.58(4) no 8_456
H35 C24 3.40(4) no 8_456
H35 C25 3.37(4) no 8_456
H35 C26 3.50(4) no 8_456
H35 H1 2.86(5) no 4_655
H35 H2 2.73(6) no 4_655
H35 H3 2.38(6) no 4_655
H36 Cl2 3.13(4) no 8_456
H36 O6 3.00(4) no 8_456
H36 O7 2.33(4) no 8_456
H36 O9 3.42(4) no 5_757
H36 C19 3.49(4) no 8_456
H36 C20 3.27(4) no 8_456
H36 C26 3.43(4) no 8_456
H36 H3 3.53(5) no 4_655
H36 H24 3.59(6) no 8_456

loop_
_geom_torsion_atom_site_label_1
_geom_torsion_atom_site_label_2
_geom_torsion_atom_site_label_3
_geom_torsion_atom_site_label_4
_geom_torsion
_geom_torsion_publ_flag
N1 Zn1 N2 C2 -31.29(13) no
N1 Zn1 N2 C3 89.17(15) no
N1 Zn1 N2 C17 -147.72(16) no
N2 Zn1 N1 C1 7.79(14) no
N2 Zn1 N1 C6 -113.48(14) no
N2 Zn1 N1 C7 130.32(15) no
N1 Zn1 N3 C4 -112.19(14) no
N1 Zn1 N3 C5 8.31(14) no
N1 Zn1 N3 C27 130.68(15) no
N3 Zn1 N1 C1 90.00(15) no
N3 Zn1 N1 C6 -31.28(13) no
N3 Zn1 N1 C7 -147.47(15) no
N1 Zn1 N4 C8 23.38(15) no
N1 Zn1 N4 C9 -165.2(2) no
N4 Zn1 N1 C1 -153.65(16) no
N4 Zn1 N1 C6 85.07(14) no
N4 Zn1 N1 C7 -31.13(13) no
N1 Zn1 N5 C18 93.47(19) no
N1 Zn1 N5 C19 -100.25(19) no
N5 Zn1 N1 C1 -61.75(17) no
N5 Zn1 N1 C6 176.97(12) no
N5 Zn1 N1 C7 60.78(17) no
N1 Zn1 N6 C28 -22.0(3) no
N1 Zn1 N6 C29 147.60(17) no
N6 Zn1 N1 C1 131.91(17) no
N6 Zn1 N1 C6 10.6(3) no
N6 Zn1 N1 C7 -105.6(2) no
N2 Zn1 N3 C4 -30.82(13) no
N2 Zn1 N3 C5 89.67(15) no
N2 Zn1 N3 C27 -147.96(15) no
N3 Zn1 N2 C2 -113.44(14) no
N3 Zn1 N2 C3 7.03(14) no
N3 Zn1 N2 C17 130.14(16) no
N2 Zn1 N4 C8 -15.4(3) no
N2 Zn1 N4 C9 156.01(16) no
N4 Zn1 N2 C2 6.8(3) no
N4 Zn1 N2 C3 127.27(18) no
N4 Zn1 N2 C17 -109.62(19) no
N2 Zn1 N5 C18 21.72(17) no
N2 Zn1 N5 C19 -172.0(2) no
N5 Zn1 N2 C2 88.46(15) no
N5 Zn1 N2 C3 -151.07(16) no
N5 Zn1 N2 C17 -27.96(14) no
N2 Zn1 N6 C28 93.81(18) no
N2 Zn1 N6 C29 -96.6(2) no
N6 Zn1 N2 C2 175.74(12) no
N6 Zn1 N2 C3 -63.79(16) no
N6 Zn1 N2 C17 59.32(17) no
N3 Zn1 N4 C8 96.97(17) no
N3 Zn1 N4 C9 -91.64(19) no
N4 Zn1 N3 C4 177.15(12) no
N4 Zn1 N3 C5 -62.35(17) no
N4 Zn1 N3 C27 60.02(16) no
N3 Zn1 N5 C18 -23.1(3) no
N3 Zn1 N5 C19 143.17(18) no
N5 Zn1 N3 C4 13.1(3) no
N5 Zn1 N3 C5 133.62(17) no
N5 Zn1 N3 C27 -104.0(2) no
N3 Zn1 N6 C28 20.63(16) no
N3 Zn1 N6 C29 -169.8(2) no
N6 Zn1 N3 C4 87.74(14) no
N6 Zn1 N3 C5 -151.76(17) no
N6 Zn1 N3 C27 -29.39(14) no
N4 Zn1 N5 C18 171.73(17) no
N4 Zn1 N5 C19 -22.0(2) no
N5 Zn1 N4 C8 -91.37(17) no
N5 Zn1 N4 C9 80.02(19) no
N4 Zn1 N6 C28 -91.72(17) no
N4 Zn1 N6 C29 77.86(19) no
N6 Zn1 N4 C8 174.66(16) no
N6 Zn1 N4 C9 -13.95(19) no
N5 Zn1 N6 C28 170.33(17) no
N5 Zn1 N6 C29 -20.1(2) no
N6 Zn1 N5 C18 -93.29(18) no
N6 Zn1 N5 C19 73.0(2) no
Zn1 N1 C1 C2 17.8(3) no
Zn1 N1 C6 C5 51.3(3) no
Zn1 N1 C7 C8 35.4(3) no
C1 N1 C6 C5 -68.4(3) no
C6 N1 C1 C2 132.5(3) no
C1 N1 C7 C8 157.4(3) no
C7 N1 C1 C2 -102.2(3) no
C6 N1 C7 C8 -75.6(3) no
C7 N1 C6 C5 165.4(3) no
Zn1 N2 C2 C1 52.1(3) no
Zn1 N2 C3 C4 18.5(3) no
Zn1 N2 C17 C18 31.5(3) no
C2 N2 C3 C4 132.6(3) no
C3 N2 C2 C1 -66.3(4) no
C2 N2 C17 C18 -79.9(3) no
C17 N2 C2 C1 166.8(3) no
C3 N2 C17 C18 153.0(3) no
C17 N2 C3 C4 -101.8(3) no
Zn1 N3 C4 C3 51.7(3) no
Zn1 N3 C5 C6 17.0(3) no
Zn1 N3 C27 C28 35.2(3) no
C4 N3 C5 C6 132.3(3) no
C5 N3 C4 C3 -67.9(3) no
C4 N3 C27 C28 -77.3(3) no
C27 N3 C4 C3 166.9(3) no
C5 N3 C27 C28 157.1(3) no
C27 N3 C5 C6 -103.1(3) no
Zn1 N4 C8 C7 -10.3(3) no
Zn1 N4 C8 C15 169.19(17) no
Zn1 N4 C9 C10 -171.11(18) no
C8 N4 C9 C10 -0.1(5) no
C9 N4 C8 C7 177.8(3) no
C9 N4 C8 C15 -2.7(4) no
Zn1 N5 C18 C17 -10.4(4) no
Zn1 N5 C18 C25 166.20(19) no
Zn1 N5 C19 C20 -162.5(2) no
C18 N5 C19 C20 3.4(5) no
C19 N5 C18 C17 -177.2(3) no
C19 N5 C18 C25 -0.6(5) no
Zn1 N6 C28 C27 -6.8(3) no
Zn1 N6 C28 C35 170.45(18) no
Zn1 N6 C29 C30 -169.82(18) no
C28 N6 C29 C30 -0.6(5) no
C29 N6 C28 C27 -177.1(3) no
C29 N6 C28 C35 0.1(5) no
N1 C1 C2 N2 -48.8(4) no
N2 C3 C4 N3 -48.7(4) no
N3 C5 C6 N1 -47.8(4) no
N1 C7 C8 N4 -18.1(4) no
N1 C7 C8 C15 162.4(3) no
N4 C8 C15 C14 -175.4(3) no
N4 C8 C15 C16 3.5(4) no
C7 C8 C15 C14 4.1(5) no
C7 C8 C15 C16 -177.0(3) no
N4 C9 C10 C16 1.9(5) no
C9 C10 C16 C11 178.1(3) no
C9 C10 C16 C15 -1.0(5) no
C12 C11 C16 C10 -177.3(3) no
C12 C11 C16 C15 1.7(5) no
C16 C11 C12 C13 -0.1(5) no
C11 C12 C13 C14 -1.5(5) no
C12 C13 C14 C15 1.4(5) no
C13 C14 C15 C8 179.1(3) no
C13 C14 C15 C16 0.2(5) no
C8 C15 C16 C10 -1.6(4) no
C8 C15 C16 C11 179.3(3) no
C14 C15 C16 C10 177.4(3) no
C14 C15 C16 C11 -1.8(4) no
N2 C17 C18 N5 -15.6(4) no
N2 C17 C18 C25 167.8(3) no
N5 C18 C25 C24 177.9(3) no
N5 C18 C25 C26 -2.9(5) no
C17 C18 C25 C24 -5.7(5) no
C17 C18 C25 C26 173.5(3) no
N5 C19 C20 C26 -2.6(6) no
C19 C20 C26 C21 -180.0(3) no
C19 C20 C26 C25 -1.1(5) no
C22 C21 C26 C20 178.0(4) no
C22 C21 C26 C25 -0.9(6) no
C26 C21 C22 C23 -0.4(7) no
C21 C22 C23 C24 0.8(7) no
C22 C23 C24 C25 0.1(7) no
C23 C24 C25 C18 177.7(4) no
C23 C24 C25 C26 -1.4(6) no
C18 C25 C26 C20 3.7(5) no
C18 C25 C26 C21 -177.4(3) no
C24 C25 C26 C20 -177.1(3) no
C24 C25 C26 C21 1.8(5) no
N3 C27 C28 N6 -19.9(4) no
N3 C27 C28 C35 162.8(3) no
N6 C28 C35 C34 -178.9(3) no
N6 C28 C35 C36 0.5(5) no
C27 C28 C35 C34 -1.7(5) no
C27 C28 C35 C36 177.7(3) no
N6 C29 C30 C36 0.4(5) no
C29 C30 C36 C31 -179.6(3) no
C29 C30 C36 C35 0.3(5) no
C32 C31 C36 C30 -179.9(3) no
C32 C31 C36 C35 0.2(5) no
C36 C31 C32 C33 1.1(5) no
C31 C32 C33 C34 -1.2(5) no
C32 C33 C34 C35 -0.0(5) no
C33 C34 C35 C28 -179.3(3) no
C33 C34 C35 C36 1.3(5) no
C28 C35 C36 C30 -0.8(4) no
C28 C35 C36 C31 179.1(3) no
C34 C35 C36 C30 178.7(3) no
C34 C35 C36 C31 -1.4(5) no
